data_7230827
loop_
_publ_author_name
'Lisac, Katarina'
'Cin\<ci\'c, Dominik'

_publ_section_title
;
 Simple design for metal-based halogen-bonded cocrystals utilizing the
 M--Cl&#x22EF;I motif
;
_journal_issue 39
_journal_name_full CrystEngComm
_journal_page_first 5955
_journal_paper_doi 10.1039/C8CE00754C
_journal_volume 20
_journal_year 2018
_chemical_formula_moiety 'C24 H16 Cl2 Co N4, 2(C6 F5 I)'
_chemical_formula_sum 'C36 H16 Cl2 Co F10 I2 N4'
_chemical_formula_weight 1078.16
_space_group_crystal_system monoclinic
_space_group_IT_number 15
_space_group_name_Hall '-C 2yc'
_space_group_name_H-M_alt 'C 1 2/c 1'
_symmetry_space_group_name_Hall '-C 2yc'
_symmetry_space_group_name_H-M 'C 1 2/c 1'
_atom_sites_solution_hydrogens geom
_audit_creation_method SHELXL-2014/7
_audit_update_record
;
2018-05-07 deposited with the CCDC.
2018-06-05 downloaded from the CCDC.
;
_cell_angle_alpha 90
_cell_angle_beta 92.075(5)
_cell_angle_gamma 90
_cell_formula_units_Z 4
_cell_length_a 7.9892(4)
_cell_length_b 13.5176(7)
_cell_length_c 33.897(2)
_cell_measurement_reflns_used 3462
_cell_measurement_temperature 295
_cell_measurement_theta_max 24.5450
_cell_measurement_theta_min 4.5940
_cell_volume 3658.3(3)
_computing_structure_refinement 'SHELXL-2014/7 (Sheldrick, 2014)'
_diffrn_ambient_temperature 295
_diffrn_detector_area_resol_mean 16.3426
_diffrn_measured_fraction_theta_full 0.992
_diffrn_measured_fraction_theta_max 0.991
_diffrn_measurement_device_type 'Xcalibur, Sapphire3'
_diffrn_radiation_type MoK\a
_diffrn_radiation_wavelength 0.71073
_diffrn_reflns_av_R_equivalents 0.0417
_diffrn_reflns_av_unetI/netI 0.0384
_diffrn_reflns_Laue_measured_fraction_full 0.992
_diffrn_reflns_Laue_measured_fraction_max 0.991
_diffrn_reflns_limit_h_max 9
_diffrn_reflns_limit_h_min -9
_diffrn_reflns_limit_k_max 12
_diffrn_reflns_limit_k_min -16
_diffrn_reflns_limit_l_max 41
_diffrn_reflns_limit_l_min -41
_diffrn_reflns_number 15973
_diffrn_reflns_point_group_measured_fraction_full 0.992
_diffrn_reflns_point_group_measured_fraction_max 0.991
_diffrn_reflns_theta_full 25.242
_diffrn_reflns_theta_max 25.993
_diffrn_reflns_theta_min 4.157
_diffrn_source 'fine-focus sealed X-ray tube'
_exptl_absorpt_coefficient_mu 2.388
_exptl_absorpt_correction_T_max 1.00000
_exptl_absorpt_correction_T_min 0.74738
_exptl_absorpt_correction_type multi-scan
_exptl_absorpt_process_details
;
CrysAlisPro 1.171.38.43 (Rigaku Oxford Diffraction, 2015)
Empirical absorption correction using spherical harmonics,
 implemented in SCALE3 ABSPACK scaling algorithm.
;
_exptl_crystal_colour red
_exptl_crystal_density_diffrn 1.958
_exptl_crystal_description plate
_exptl_crystal_F_000 2068
_exptl_crystal_size_max 0.32
_exptl_crystal_size_mid 0.25
_exptl_crystal_size_min 0.058
_refine_diff_density_max 0.350
_refine_diff_density_min -0.439
_refine_diff_density_rms 0.064
_refine_ls_extinction_method none
_refine_ls_goodness_of_fit_ref 1.053
_refine_ls_hydrogen_treatment constr
_refine_ls_matrix_type full
_refine_ls_number_parameters 249
_refine_ls_number_reflns 3563
_refine_ls_number_restraints 0
_refine_ls_restrained_S_all 1.053
_refine_ls_R_factor_all 0.0563
_refine_ls_R_factor_gt 0.0338
_refine_ls_shift/su_max 0.003
_refine_ls_shift/su_mean 0.000
_refine_ls_structure_factor_coef Fsqd
_refine_ls_weighting_details 'w=1/[\s^2^(Fo^2^)+(0.0183P)^2^+2.9252P] where P=(Fo^2^+2Fc^2^)/3'
_refine_ls_weighting_scheme calc
_refine_ls_wR_factor_gt 0.0534
_refine_ls_wR_factor_ref 0.0598
_reflns_Friedel_coverage 0.000
_reflns_number_gt 2695
_reflns_number_total 3563
_reflns_threshold_expression 'I > 2\s(I)'
_cod_data_source_file c8ce00754c2.cif
_cod_data_source_block shelx_CCDC4
_cod_depositor_comments 'Adding full bibliography for 7230823--7230834.cif.'
_cod_original_cell_volume 3658.3(4)
_cod_database_code 7230827
_shelx_shelxl_version_number 2014/7
_shelx_space_group_comment
;
The symmetry employed for this shelxl refinement is uniquely defined
by the following loop, which should always be used as a source of
symmetry information in preference to the above space-group names.
They are only intended as comments.
;

loop_
_space_group_symop_operation_xyz
'x, y, z'
'-x, y, -z+1/2'
'x+1/2, y+1/2, z'
'-x+1/2, y+1/2, -z+1/2'
'-x, -y, -z'
'x, -y, z-1/2'
'-x+1/2, -y+1/2, -z'
'x+1/2, -y+1/2, z-1/2'

loop_
_atom_site_label
_atom_site_type_symbol
_atom_site_fract_x
_atom_site_fract_y
_atom_site_fract_z
_atom_site_U_iso_or_equiv
_atom_site_adp_type
_atom_site_occupancy
_atom_site_site_symmetry_order
_atom_site_calc_flag
_atom_site_refinement_flags_posn
_atom_site_refinement_flags_adp
_atom_site_refinement_flags_occupancy
I1 I 0.37793(3) 0.42844(2) 0.61962(2) 0.05570(10) Uani 1 1 d . . .
Co1 Co 0.5000 0.34772(5) 0.7500 0.04281(17) Uani 1 2 d S T P
Cl1 Cl 0.34483(10) 0.46895(7) 0.71009(3) 0.0544(2) Uani 1 1 d . . .
F1 F 0.6850(3) 0.3964(2) 0.56211(8) 0.0952(8) Uani 1 1 d . . .
N2 N 0.5996(3) 0.2327(2) 0.78780(9) 0.0479(7) Uani 1 1 d . . .
F5 F 0.0986(3) 0.4051(2) 0.55091(8) 0.1006(9) Uani 1 1 d . . .
N1 N 0.3106(3) 0.3314(2) 0.79225(8) 0.0443(7) Uani 1 1 d . . .
C11 C 0.5072(4) 0.2156(2) 0.81964(10) 0.0435(8) Uani 1 1 d . . .
C12 C 0.3505(4) 0.2673(2) 0.82180(10) 0.0420(8) Uani 1 1 d . . .
F3 F 0.4105(5) 0.3442(2) 0.44020(9) 0.1369(12) Uani 1 1 d . . .
F2 F 0.6983(4) 0.3583(2) 0.48484(9) 0.1254(12) Uani 1 1 d . . .
C13 C 0.3912(5) 0.4010(3) 0.55904(12) 0.0584(10) Uani 1 1 d . . .
C7 C 0.5561(5) 0.1504(3) 0.85004(12) 0.0558(10) Uani 1 1 d . . .
F4 F 0.1121(4) 0.3683(3) 0.47376(9) 0.1370(12) Uani 1 1 d . . .
C6 C 0.4497(6) 0.1390(3) 0.88289(13) 0.0690(12) Uani 1 1 d . . .
H6 H 0.4829 0.0971 0.9035 0.083 Uiso 1 1 calc R U .
C2 C 0.0563(4) 0.3673(3) 0.82435(13) 0.0636(11) Uani 1 1 d . . .
H2 H -0.0446 0.4017 0.8242 0.076 Uiso 1 1 calc R U .
C10 C 0.7428(4) 0.1842(3) 0.78579(13) 0.0615(11) Uani 1 1 d . . .
H10 H 0.8071 0.1945 0.7638 0.074 Uiso 1 1 calc R U .
C1 C 0.1669(4) 0.3800(3) 0.79369(11) 0.0537(10) Uani 1 1 d . . .
H1 H 0.1385 0.4243 0.7735 0.064 Uiso 1 1 calc R U .
C4 C 0.2483(4) 0.2523(3) 0.85421(10) 0.0508(9) Uani 1 1 d . . .
C5 C 0.3046(6) 0.1868(3) 0.88466(12) 0.0679(11) Uani 1 1 d . . .
H5 H 0.2384 0.1771 0.9063 0.081 Uiso 1 1 calc R U .
C3 C 0.0975(5) 0.3049(3) 0.85402(13) 0.0663(12) Uani 1 1 d . . .
H3 H 0.0251 0.2966 0.8746 0.080 Uiso 1 1 calc R U .
C8 C 0.7106(6) 0.1026(3) 0.84634(15) 0.0734(13) Uani 1 1 d . . .
H8 H 0.7497 0.0594 0.8659 0.088 Uiso 1 1 calc R U .
C18 C 0.2502(6) 0.3937(3) 0.53524(15) 0.0728(12) Uani 1 1 d . . .
C9 C 0.8023(5) 0.1193(3) 0.81442(15) 0.0743(13) Uani 1 1 d . . .
H9 H 0.9044 0.0874 0.8117 0.089 Uiso 1 1 calc R U .
C14 C 0.5407(6) 0.3882(3) 0.54096(14) 0.0689(11) Uani 1 1 d . . .
C15 C 0.5484(7) 0.3692(3) 0.50170(18) 0.0846(15) Uani 1 1 d . . .
C17 C 0.2554(7) 0.3740(4) 0.49555(16) 0.0842(14) Uani 1 1 d . . .
C16 C 0.4051(9) 0.3627(4) 0.47899(16) 0.0927(16) Uani 1 1 d . . .

loop_
_atom_site_aniso_label
_atom_site_aniso_U_11
_atom_site_aniso_U_22
_atom_site_aniso_U_33
_atom_site_aniso_U_23
_atom_site_aniso_U_13
_atom_site_aniso_U_12
I1 0.05518(16) 0.05938(16) 0.05251(17) 0.00777(13) 0.00171(11) 0.00345(12)
Co1 0.0344(3) 0.0549(4) 0.0394(4) 0.000 0.0057(3) 0.000
Cl1 0.0470(5) 0.0658(6) 0.0502(6) 0.0093(5) -0.0006(4) -0.0030(4)
F1 0.0672(16) 0.130(2) 0.089(2) 0.0141(17) 0.0147(15) 0.0068(15)
N2 0.0409(16) 0.0521(18) 0.051(2) 0.0009(14) 0.0040(14) 0.0055(13)
F5 0.0711(17) 0.149(3) 0.081(2) 0.0057(18) -0.0127(15) -0.0018(16)
N1 0.0358(15) 0.0558(18) 0.0415(19) 0.0011(14) 0.0047(13) 0.0025(13)
C11 0.048(2) 0.0376(18) 0.044(2) -0.0003(16) -0.0047(17) -0.0036(15)
C12 0.0426(19) 0.0462(19) 0.037(2) -0.0019(16) -0.0021(16) -0.0071(15)
F3 0.220(4) 0.134(3) 0.058(2) -0.0094(18) 0.022(2) -0.015(2)
F2 0.148(3) 0.132(3) 0.102(3) 0.0088(19) 0.066(2) 0.019(2)
C13 0.063(3) 0.059(2) 0.054(3) 0.0127(19) 0.000(2) 0.0018(19)
C7 0.065(2) 0.044(2) 0.058(3) -0.0001(19) -0.012(2) -0.0054(18)
F4 0.151(3) 0.180(3) 0.077(2) 0.000(2) -0.040(2) -0.028(2)
C6 0.095(3) 0.057(3) 0.054(3) 0.017(2) -0.007(3) -0.013(2)
C2 0.039(2) 0.085(3) 0.068(3) -0.005(2) 0.016(2) 0.0042(19)
C10 0.053(2) 0.063(3) 0.069(3) -0.001(2) 0.005(2) 0.0137(19)
C1 0.0368(19) 0.067(2) 0.057(3) 0.004(2) 0.0010(18) 0.0055(17)
C4 0.053(2) 0.059(2) 0.041(2) -0.0031(18) 0.0099(18) -0.0169(18)
C5 0.083(3) 0.071(3) 0.050(3) 0.011(2) 0.014(2) -0.017(2)
C3 0.052(2) 0.088(3) 0.060(3) -0.009(2) 0.025(2) -0.016(2)
C8 0.084(3) 0.049(2) 0.084(4) 0.009(2) -0.025(3) 0.013(2)
C18 0.072(3) 0.076(3) 0.070(4) 0.008(2) 0.007(3) -0.001(2)
C9 0.062(3) 0.063(3) 0.097(4) 0.003(3) -0.004(3) 0.025(2)
C14 0.078(3) 0.066(3) 0.064(3) 0.006(2) 0.008(3) 0.000(2)
C15 0.105(4) 0.075(3) 0.076(4) 0.011(3) 0.033(4) 0.007(3)
C17 0.103(4) 0.096(4) 0.052(3) 0.008(3) -0.018(3) -0.016(3)
C16 0.147(5) 0.080(3) 0.052(4) -0.003(3) 0.019(4) -0.009(3)

loop_
_atom_type_symbol
_atom_type_description
_atom_type_scat_dispersion_real
_atom_type_scat_dispersion_imag
_atom_type_scat_source
C C 0.0033 0.0016 'International Tables Vol C Tables 4.2.6.8 and 6.1.1.4'
H H 0.0000 0.0000 'International Tables Vol C Tables 4.2.6.8 and 6.1.1.4'
N N 0.0061 0.0033 'International Tables Vol C Tables 4.2.6.8 and 6.1.1.4'
F F 0.0171 0.0103 'International Tables Vol C Tables 4.2.6.8 and 6.1.1.4'
Cl Cl 0.1484 0.1585 'International Tables Vol C Tables 4.2.6.8 and 6.1.1.4'
Co Co 0.3494 0.9721 'International Tables Vol C Tables 4.2.6.8 and 6.1.1.4'
I I -0.4742 1.8119 'International Tables Vol C Tables 4.2.6.8 and 6.1.1.4'

loop_
_geom_angle_atom_site_label_1
_geom_angle_atom_site_label_2
_geom_angle_atom_site_label_3
_geom_angle
_geom_angle_site_symmetry_1
_geom_angle_site_symmetry_3
N1 Co1 N1 168.14(15) 2_656 .
N1 Co1 N2 93.97(10) 2_656 .
N1 Co1 N2 77.37(10) . .
N1 Co1 N2 77.37(10) 2_656 2_656
N1 Co1 N2 93.97(10) . 2_656
N2 Co1 N2 87.32(15) . 2_656
N1 Co1 Cl1 94.78(8) 2_656 2_656
N1 Co1 Cl1 93.20(8) . 2_656
N2 Co1 Cl1 89.17(8) . 2_656
N2 Co1 Cl1 171.14(7) 2_656 2_656
N1 Co1 Cl1 93.20(8) 2_656 .
N1 Co1 Cl1 94.78(8) . .
N2 Co1 Cl1 171.14(7) . .
N2 Co1 Cl1 89.17(8) 2_656 .
Cl1 Co1 Cl1 95.42(5) 2_656 .
C10 N2 C11 117.1(3) . .
C10 N2 Co1 129.1(3) . .
C11 N2 Co1 113.5(2) . .
C1 N1 C12 118.1(3) . .
C1 N1 Co1 127.6(2) . .
C12 N1 Co1 114.2(2) . .
N2 C11 C7 123.4(3) . .
N2 C11 C12 117.4(3) . .
C7 C11 C12 119.2(3) . .
N1 C12 C4 122.8(3) . .
N1 C12 C11 117.1(3) . .
C4 C12 C11 120.1(3) . .
C18 C13 C14 116.1(4) . .
C18 C13 I1 121.5(3) . .
C14 C13 I1 122.4(3) . .
C11 C7 C8 116.5(4) . .
C11 C7 C6 118.8(4) . .
C8 C7 C6 124.6(4) . .
C5 C6 C7 121.7(4) . .
C5 C6 H6 119.2 . .
C7 C6 H6 119.2 . .
C3 C2 C1 119.2(4) . .
C3 C2 H2 120.4 . .
C1 C2 H2 120.4 . .
N2 C10 C9 123.8(4) . .
N2 C10 H10 118.1 . .
C9 C10 H10 118.1 . .
N1 C1 C2 122.6(4) . .
N1 C1 H1 118.7 . .
C2 C1 H1 118.7 . .
C3 C4 C12 116.6(4) . .
C3 C4 C5 124.8(4) . .
C12 C4 C5 118.6(3) . .
C6 C5 C4 121.6(4) . .
C6 C5 H5 119.2 . .
C4 C5 H5 119.2 . .
C2 C3 C4 120.7(4) . .
C2 C3 H3 119.7 . .
C4 C3 H3 119.7 . .
C9 C8 C7 120.1(4) . .
C9 C8 H8 120.0 . .
C7 C8 H8 120.0 . .
F5 C18 C13 119.5(4) . .
F5 C18 C17 117.9(4) . .
C13 C18 C17 122.7(4) . .
C8 C9 C10 119.1(4) . .
C8 C9 H9 120.4 . .
C10 C9 H9 120.4 . .
F1 C14 C15 118.1(4) . .
F1 C14 C13 119.8(4) . .
C15 C14 C13 122.2(5) . .
F2 C15 C14 120.4(5) . .
F2 C15 C16 119.6(5) . .
C14 C15 C16 120.0(5) . .
F4 C17 C16 121.1(5) . .
F4 C17 C18 119.7(5) . .
C16 C17 C18 119.2(5) . .
F3 C16 C17 119.4(6) . .
F3 C16 C15 120.7(6) . .
C17 C16 C15 119.9(5) . .

loop_
_geom_bond_atom_site_label_1
_geom_bond_atom_site_label_2
_geom_bond_distance
_geom_bond_site_symmetry_2
I1 C13 2.093(4) .
Co1 N1 2.132(3) 2_656
Co1 N1 2.132(3) .
Co1 N2 2.150(3) .
Co1 N2 2.150(3) 2_656
Co1 Cl1 2.4353(10) 2_656
Co1 Cl1 2.4353(10) .
F1 C14 1.340(5) .
N2 C10 1.321(4) .
N2 C11 1.349(4) .
F5 C18 1.349(5) .
N1 C1 1.325(4) .
N1 C12 1.354(4) .
C11 C7 1.400(5) .
C11 C12 1.438(4) .
C12 C4 1.407(4) .
F3 C16 1.341(5) .
F2 C15 1.354(5) .
C13 C18 1.365(6) .
C13 C14 1.373(5) .
C7 C8 1.403(5) .
C7 C6 1.433(5) .
F4 C17 1.342(5) .
C6 C5 1.330(6) .
C6 H6 0.9300 .
C2 C3 1.345(5) .
C2 C1 1.399(5) .
C2 H2 0.9300 .
C10 C9 1.381(5) .
C10 H10 0.9300 .
C1 H1 0.9300 .
C4 C3 1.398(5) .
C4 C5 1.421(5) .
C5 H5 0.9300 .
C3 H3 0.9300 .
C8 C9 1.347(6) .
C8 H8 0.9300 .
C18 C17 1.373(6) .
C9 H9 0.9300 .
C14 C15 1.359(6) .
C15 C16 1.359(7) .
C17 C16 1.348(7) .
